data_7004151
loop_
_publ_author_name
'Havl\'i\<ckov\'a, Jana'
'Medov\'a, Hana'
'Vitha, Tom\'a\<s'
'Kotek, Jan'
'C\'isa\<rov\'a, Ivana'
'Hermann, Petr'

_publ_section_title
;
 Coordination properties of cyclam (1,4,8,11-tetraazacyclotetradecane)
 endowed with two methylphosphonic acid pendant arms in the
 1,4-positions
;
_journal_issue 39
_journal_name_full 'Dalton Transactions'
_journal_page_first 5378
_journal_page_last 5386
_journal_paper_doi 10.1039/b803235a
_journal_year 2008
_chemical_compound_source 'synthesized by the authors'
_chemical_formula_moiety 'C12 H24 N4 O2, 2(Cl)'
_chemical_formula_sum 'C12 H24 Cl2 N4 O2'
_chemical_formula_weight 327.25
_chemical_name_systematic
;
?
;
_space_group_IT_number 14
_symmetry_cell_setting monoclinic
_symmetry_space_group_name_Hall '-P 2ybc'
_symmetry_space_group_name_H-M 'P 1 21/c 1'
_atom_sites_solution_hydrogens geom
_atom_sites_solution_primary direct
_atom_sites_solution_secondary difmap
_audit_creation_method SHELXL-97
_cell_angle_alpha 90.00
_cell_angle_beta 93.5297(16)
_cell_angle_gamma 90.00
_cell_formula_units_Z 4
_cell_length_a 9.6533(3)
_cell_length_b 15.5059(4)
_cell_length_c 10.3121(2)
_cell_measurement_reflns_used 3655
_cell_measurement_temperature 150(1)
_cell_measurement_theta_max 27.48
_cell_measurement_theta_min 1.00
_cell_volume 1540.62(7)
_computing_cell_refinement 'COLLECT and DENZO'
_computing_data_collection 'COLLECT (Hooft, 1998) and DENZO (Otwinowski & Minor, 1997)'
_computing_data_reduction 'COLLECT and DENZO'
_computing_structure_refinement 'SHELXL-97 (Sheldrick, 1997)'
_computing_structure_solution 'SIR92 (Altomare et al., 1994)'
_diffrn_ambient_temperature 150(1)
_diffrn_detector_area_resol_mean 9.091
_diffrn_measured_fraction_theta_full 1.000
_diffrn_measured_fraction_theta_max 1.000
_diffrn_measurement_device_type 'Nonius KappaCCD area detector'
_diffrn_measurement_method '\f and \w scans to fill the Ewald sphere'
_diffrn_radiation_monochromator graphite
_diffrn_radiation_source 'fine-focus sealed tube'
_diffrn_radiation_type MoK\a
_diffrn_radiation_wavelength 0.71073
_diffrn_reflns_av_R_equivalents 0.0185
_diffrn_reflns_av_sigmaI/netI 0.0283
_diffrn_reflns_limit_h_max 12
_diffrn_reflns_limit_h_min -12
_diffrn_reflns_limit_k_max 20
_diffrn_reflns_limit_k_min -20
_diffrn_reflns_limit_l_max 13
_diffrn_reflns_limit_l_min -13
_diffrn_reflns_number 6923
_diffrn_reflns_theta_full 27.47
_diffrn_reflns_theta_max 27.47
_diffrn_reflns_theta_min 2.11
_diffrn_standards_number 0
_exptl_absorpt_coefficient_mu 0.429
_exptl_absorpt_correction_T_max 0.9463
_exptl_absorpt_correction_T_min 0.8141
_exptl_absorpt_correction_type none
_exptl_crystal_colour colourless
_exptl_crystal_density_diffrn 1.411
_exptl_crystal_density_method 'not measured'
_exptl_crystal_description needle
_exptl_crystal_F_000 696
_exptl_crystal_size_max 0.50
_exptl_crystal_size_mid 0.18
_exptl_crystal_size_min 0.13
_refine_diff_density_max 0.232
_refine_diff_density_min -0.313
_refine_diff_density_rms 0.052
_refine_ls_extinction_method none
_refine_ls_goodness_of_fit_ref 1.050
_refine_ls_hydrogen_treatment mixed
_refine_ls_matrix_type full
_refine_ls_number_parameters 197
_refine_ls_number_reflns 3533
_refine_ls_number_restraints 0
_refine_ls_restrained_S_all 1.050
_refine_ls_R_factor_all 0.0448
_refine_ls_R_factor_gt 0.0320
_refine_ls_shift/su_max 0.000
_refine_ls_shift/su_mean 0.000
_refine_ls_structure_factor_coef Fsqd
_refine_ls_weighting_details 'calc w=1/[\s^2^(Fo^2^)+(0.0341P)^2^+0.6971P] where P=(Fo^2^+2Fc^2^)/3'
_refine_ls_weighting_scheme calc
_refine_ls_wR_factor_gt 0.0735
_refine_ls_wR_factor_ref 0.0798
_reflns_number_gt 2869
_reflns_number_total 3533
_reflns_threshold_expression >2sigma(I)
_cod_data_source_file b803235a.txt
_cod_data_source_block oxcamcl
_cod_original_sg_symbol_H-M 'P 21/c'
_cod_database_code 7004151

loop_
_symmetry_equiv_pos_as_xyz
'x, y, z'
'-x, y+1/2, -z+1/2'
'-x, -y, -z'
'x, -y-1/2, z-1/2'

loop_
_atom_site_label
_atom_site_type_symbol
_atom_site_fract_x
_atom_site_fract_y
_atom_site_fract_z
_atom_site_U_iso_or_equiv
_atom_site_adp_type
_atom_site_occupancy
_atom_site_symmetry_multiplicity
_atom_site_calc_flag
_atom_site_refinement_flags
_atom_site_disorder_assembly
_atom_site_disorder_group
Cl1 Cl 0.74067(4) 0.41825(2) 0.39901(3) 0.02151(10) Uani 1 1 d . . .
Cl2 Cl 0.33945(4) 0.24867(3) -0.06568(4) 0.02741(11) Uani 1 1 d . . .
N1 N 0.98161(13) 0.05915(8) 0.28475(11) 0.0176(3) Uani 1 1 d . . .
C2 C 0.91611(17) 0.00323(11) 0.18337(14) 0.0226(3) Uani 1 1 d . . .
H21 H 0.9890 -0.0282 0.1391 0.027 Uiso 1 1 calc R . .
H22 H 0.8639 0.0392 0.1178 0.027 Uiso 1 1 calc R . .
C3 C 0.81886(17) -0.06070(10) 0.23988(15) 0.0225(3) Uani 1 1 d . . .
H31 H 0.7642 -0.0905 0.1689 0.027 Uiso 1 1 calc R . .
H32 H 0.8730 -0.1046 0.2909 0.027 Uiso 1 1 calc R . .
N4 N 0.72535(13) -0.01598(8) 0.32363(12) 0.0195(3) Uani 1 1 d . . .
C5 C 0.57649(16) -0.03669(10) 0.32098(15) 0.0220(3) Uani 1 1 d . . .
H51 H 0.5560 -0.0661 0.4029 0.026 Uiso 1 1 calc R . .
H52 H 0.5528 -0.0768 0.2482 0.026 Uiso 1 1 calc R . .
C6 C 0.48749(16) 0.04432(10) 0.30476(14) 0.0208(3) Uani 1 1 d . . .
H61 H 0.5142 0.0850 0.3760 0.025 Uiso 1 1 calc R . .
H62 H 0.3890 0.0285 0.3127 0.025 Uiso 1 1 calc R . .
C7 C 0.50124(17) 0.08988(10) 0.17492(14) 0.0210(3) Uani 1 1 d . . .
H71 H 0.5930 0.0767 0.1418 0.025 Uiso 1 1 calc R . .
H72 H 0.4287 0.0685 0.1108 0.025 Uiso 1 1 calc R . .
N8 N 0.48635(14) 0.18602(8) 0.19061(13) 0.0198(3) Uani 1 1 d . . .
H81 H 0.447(2) 0.2101(13) 0.1123(19) 0.032(5) Uiso 1 1 d . . .
H82 H 0.419(2) 0.1966(13) 0.2527(19) 0.034(5) Uiso 1 1 d . . .
C9 C 0.61508(17) 0.23171(10) 0.23905(14) 0.0223(3) Uani 1 1 d . . .
H91 H 0.6687 0.1942 0.3015 0.027 Uiso 1 1 calc R . .
H92 H 0.5897 0.2847 0.2856 0.027 Uiso 1 1 calc R . .
C10 C 0.70530(16) 0.25571(10) 0.12819(14) 0.0195(3) Uani 1 1 d . . .
H101 H 0.7341 0.2027 0.0835 0.023 Uiso 1 1 calc R . .
H102 H 0.6512 0.2919 0.0642 0.023 Uiso 1 1 calc R . .
N11 N 0.83105(14) 0.30403(8) 0.17961(12) 0.0178(3) Uani 1 1 d . . .
H111 H 0.8704(19) 0.3323(12) 0.1120(18) 0.030(5) Uiso 1 1 d . . .
H112 H 0.8002(19) 0.3442(12) 0.2389(18) 0.027(5) Uiso 1 1 d . . .
C12 C 0.93911(16) 0.25056(10) 0.25314(14) 0.0192(3) Uani 1 1 d . . .
H121 H 0.8928 0.2131 0.3151 0.023 Uiso 1 1 calc R . .
H122 H 1.0028 0.2895 0.3043 0.023 Uiso 1 1 calc R . .
C13 C 1.02445(17) 0.19403(11) 0.16652(14) 0.0223(3) Uani 1 1 d . . .
H131 H 1.0985 0.2291 0.1302 0.027 Uiso 1 1 calc R . .
H132 H 0.9639 0.1716 0.0932 0.027 Uiso 1 1 calc R . .
C14 C 1.09014(16) 0.11813(10) 0.24394(15) 0.0218(3) Uani 1 1 d . . .
H141 H 1.1542 0.0866 0.1894 0.026 Uiso 1 1 calc R . .
H142 H 1.1445 0.1402 0.3215 0.026 Uiso 1 1 calc R . .
C15 C 0.93020(16) 0.06803(9) 0.40142(13) 0.0175(3) Uani 1 1 d . . .
O15 O 0.98532(11) 0.11250(7) 0.49032(9) 0.0208(2) Uani 1 1 d . . .
C16 C 0.78344(16) 0.03283(9) 0.41937(13) 0.0178(3) Uani 1 1 d . . .
O16 O 0.72285(12) 0.06013(7) 0.51243(10) 0.0242(3) Uani 1 1 d . . .

loop_
_atom_site_aniso_label
_atom_site_aniso_U_11
_atom_site_aniso_U_22
_atom_site_aniso_U_33
_atom_site_aniso_U_23
_atom_site_aniso_U_13
_atom_site_aniso_U_12
Cl1 0.0266(2) 0.02078(19) 0.01711(18) -0.00119(14) 0.00100(14) 0.00004(15)
Cl2 0.0259(2) 0.0330(2) 0.0231(2) 0.00743(16) -0.00057(15) 0.00068(17)
N1 0.0185(6) 0.0183(6) 0.0158(6) -0.0007(5) -0.0003(5) 0.0009(5)
C2 0.0241(8) 0.0271(8) 0.0165(7) -0.0065(6) -0.0005(6) 0.0020(7)
C3 0.0243(8) 0.0204(8) 0.0225(7) -0.0063(6) -0.0010(6) 0.0025(6)
N4 0.0206(7) 0.0190(6) 0.0189(6) -0.0042(5) 0.0002(5) -0.0014(5)
C5 0.0229(8) 0.0202(8) 0.0227(8) 0.0006(6) 0.0003(6) -0.0055(7)
C6 0.0207(8) 0.0229(8) 0.0191(7) 0.0011(6) 0.0025(6) -0.0025(6)
C7 0.0238(8) 0.0202(8) 0.0190(7) -0.0007(6) 0.0008(6) -0.0028(6)
N8 0.0201(7) 0.0213(7) 0.0178(6) 0.0013(5) 0.0007(5) -0.0013(5)
C9 0.0249(8) 0.0239(8) 0.0181(7) -0.0013(6) 0.0013(6) -0.0061(7)
C10 0.0225(8) 0.0190(7) 0.0167(7) -0.0006(6) 0.0000(6) -0.0032(6)
N11 0.0225(7) 0.0168(6) 0.0145(6) 0.0003(5) 0.0031(5) -0.0005(5)
C12 0.0213(8) 0.0190(7) 0.0174(7) 0.0019(6) 0.0009(6) 0.0010(6)
C13 0.0222(8) 0.0240(8) 0.0213(8) 0.0014(6) 0.0061(6) 0.0002(6)
C14 0.0179(8) 0.0252(8) 0.0229(8) -0.0015(6) 0.0045(6) 0.0004(6)
C15 0.0206(8) 0.0156(7) 0.0160(7) 0.0021(5) -0.0017(6) 0.0046(6)
O15 0.0232(6) 0.0232(6) 0.0156(5) -0.0024(4) -0.0016(4) -0.0003(5)
C16 0.0225(8) 0.0153(7) 0.0154(7) 0.0016(5) -0.0010(6) 0.0011(6)
O16 0.0282(6) 0.0267(6) 0.0181(5) -0.0034(4) 0.0054(4) -0.0045(5)

loop_
_atom_type_symbol
_atom_type_description
_atom_type_scat_dispersion_real
_atom_type_scat_dispersion_imag
_atom_type_scat_source
C C 0.0033 0.0016 'International Tables Vol C Tables 4.2.6.8 and 6.1.1.4'
H H 0.0000 0.0000 'International Tables Vol C Tables 4.2.6.8 and 6.1.1.4'
N N 0.0061 0.0033 'International Tables Vol C Tables 4.2.6.8 and 6.1.1.4'
O O 0.0106 0.0060 'International Tables Vol C Tables 4.2.6.8 and 6.1.1.4'
Cl Cl 0.1484 0.1585 'International Tables Vol C Tables 4.2.6.8 and 6.1.1.4'

loop_
_geom_angle_atom_site_label_1
_geom_angle_atom_site_label_2
_geom_angle_atom_site_label_3
_geom_angle
_geom_angle_site_symmetry_1
_geom_angle_site_symmetry_3
_geom_angle_publ_flag
C15 N1 C2 122.24(13) . . ?
C15 N1 C14 120.24(12) . . ?
C2 N1 C14 116.46(12) . . ?
N1 C2 C3 111.33(12) . . ?
N1 C2 H21 109.4 . . ?
C3 C2 H21 109.4 . . ?
N1 C2 H22 109.4 . . ?
C3 C2 H22 109.4 . . ?
H21 C2 H22 108.0 . . ?
N4 C3 C2 109.79(13) . . ?
N4 C3 H31 109.7 . . ?
C2 C3 H31 109.7 . . ?
N4 C3 H32 109.7 . . ?
C2 C3 H32 109.7 . . ?
H31 C3 H32 108.2 . . ?
C16 N4 C3 117.24(13) . . ?
C16 N4 C5 120.09(13) . . ?
C3 N4 C5 121.56(12) . . ?
N4 C5 C6 111.42(12) . . ?
N4 C5 H51 109.3 . . ?
C6 C5 H51 109.3 . . ?
N4 C5 H52 109.3 . . ?
C6 C5 H52 109.3 . . ?
H51 C5 H52 108.0 . . ?
C5 C6 C7 113.48(13) . . ?
C5 C6 H61 108.9 . . ?
C7 C6 H61 108.9 . . ?
C5 C6 H62 108.9 . . ?
C7 C6 H62 108.9 . . ?
H61 C6 H62 107.7 . . ?
N8 C7 C6 110.46(12) . . ?
N8 C7 H71 109.6 . . ?
C6 C7 H71 109.6 . . ?
N8 C7 H72 109.6 . . ?
C6 C7 H72 109.6 . . ?
H71 C7 H72 108.1 . . ?
C9 N8 C7 115.04(13) . . ?
C9 N8 H81 112.4(12) . . ?
C7 N8 H81 109.5(12) . . ?
C9 N8 H82 106.4(12) . . ?
C7 N8 H82 108.4(12) . . ?
H81 N8 H82 104.5(16) . . ?
N8 C9 C10 111.57(12) . . ?
N8 C9 H91 109.3 . . ?
C10 C9 H91 109.3 . . ?
N8 C9 H92 109.3 . . ?
C10 C9 H92 109.3 . . ?
H91 C9 H92 108.0 . . ?
N11 C10 C9 110.17(12) . . ?
N11 C10 H101 109.6 . . ?
C9 C10 H101 109.6 . . ?
N11 C10 H102 109.6 . . ?
C9 C10 H102 109.6 . . ?
H101 C10 H102 108.1 . . ?
C10 N11 C12 115.22(12) . . ?
C10 N11 H111 109.4(11) . . ?
C12 N11 H111 109.8(12) . . ?
C10 N11 H112 106.4(11) . . ?
C12 N11 H112 106.1(11) . . ?
H111 N11 H112 109.8(16) . . ?
N11 C12 C13 113.85(12) . . ?
N11 C12 H121 108.8 . . ?
C13 C12 H121 108.8 . . ?
N11 C12 H122 108.8 . . ?
C13 C12 H122 108.8 . . ?
H121 C12 H122 107.7 . . ?
C12 C13 C14 110.83(12) . . ?
C12 C13 H131 109.5 . . ?
C14 C13 H131 109.5 . . ?
C12 C13 H132 109.5 . . ?
C14 C13 H132 109.5 . . ?
H131 C13 H132 108.1 . . ?
N1 C14 C13 110.26(12) . . ?
N1 C14 H141 109.6 . . ?
C13 C14 H141 109.6 . . ?
N1 C14 H142 109.6 . . ?
C13 C14 H142 109.6 . . ?
H141 C14 H142 108.1 . . ?
O15 C15 N1 123.81(14) . . ?
O15 C15 C16 117.66(13) . . ?
N1 C15 C16 117.84(13) . . ?
O16 C16 N4 124.91(14) . . ?
O16 C16 C15 117.20(13) . . ?
N4 C16 C15 117.28(12) . . ?

loop_
_geom_bond_atom_site_label_1
_geom_bond_atom_site_label_2
_geom_bond_distance
_geom_bond_site_symmetry_2
_geom_bond_publ_flag
N1 C15 1.3366(19) . ?
N1 C2 1.4708(19) . ?
N1 C14 1.472(2) . ?
C2 C3 1.507(2) . ?
C2 H21 0.9900 . ?
C2 H22 0.9900 . ?
C3 N4 1.4621(19) . ?
C3 H31 0.9900 . ?
C3 H32 0.9900 . ?
N4 C16 1.3393(19) . ?
N4 C5 1.471(2) . ?
C5 C6 1.525(2) . ?
C5 H51 0.9900 . ?
C5 H52 0.9900 . ?
C6 C7 1.527(2) . ?
C6 H61 0.9900 . ?
C6 H62 0.9900 . ?
C7 N8 1.507(2) . ?
C7 H71 0.9900 . ?
C7 H72 0.9900 . ?
N8 C9 1.490(2) . ?
N8 H81 0.95(2) . ?
N8 H82 0.95(2) . ?
C9 C10 1.525(2) . ?
C9 H91 0.9900 . ?
C9 H92 0.9900 . ?
C10 N11 1.496(2) . ?
C10 H101 0.9900 . ?
C10 H102 0.9900 . ?
N11 C12 1.5010(19) . ?
N11 H111 0.93(2) . ?
N11 H112 0.934(19) . ?
C12 C13 1.528(2) . ?
C12 H121 0.9900 . ?
C12 H122 0.9900 . ?
C13 C14 1.537(2) . ?
C13 H131 0.9900 . ?
C13 H132 0.9900 . ?
C14 H141 0.9900 . ?
C14 H142 0.9900 . ?
C15 O15 1.2406(18) . ?
C15 C16 1.540(2) . ?
C16 O16 1.2294(18) . ?

loop_
_cod_related_entry_id
_cod_related_entry_database
_cod_related_entry_code
1 ChemSpider 30652669
